data_1535048
loop_
_publ_author_name
'Marsii, I.M.'
'Organova, N.I.'
'Rozhdestvenskaya, I.V.'

_publ_section_title
;
 Refinement of the atomic structures of sanidines
;
_journal_name_full 'Zapiski Vsesoyuznogo Mineralogicheskogo Obshchestva'
_journal_page_first 85
_journal_page_last 89
_journal_volume 1993
_journal_year 1993
_chemical_compound_source 'Khibiny Massif, Kola Peninsula, Russia'
_chemical_formula_sum 'Al1.088 Ba0.048 K0.826 Na0.086 O8 Si2.912 Sr0.04'
_chemical_name_mineral Sanidine
_chemical_name_systematic 'K0.826 Na0.086 Ba0.048 Sr0.04 (Al1.088 Si2.912) O8'
_space_group_IT_number 12
_symmetry_space_group_name_Hall '-C 2y'
_symmetry_space_group_name_H-M 'C 1 2/m 1'
_cell_angle_alpha 90
_cell_angle_beta 115.96
_cell_angle_gamma 90
_cell_formula_units_Z 4
_cell_length_a 8.54
_cell_length_b 13.036
_cell_length_c 7.189
_cell_volume 719.579
_citation_journal_id_ASTM ZVMOAG
_database_code_amcsd 0020568
_exptl_crystal_density_diffrn 2.617
_cod_data_source_file Marsii_ZVMOAG_1993_1385.cif
_cod_data_source_block Al1.088Ba0.048K0.826Na0.086O8Si2.912Sr0.04
_cod_original_cell_volume 719.5793
_cod_database_code 1535048

loop_
_space_group_symop_operation_xyz
x,y,z
-x,y,-z
-x,-y,-z
x,-y,z
x+1/2,y+1/2,z
-x+1/2,y+1/2,-z
-x+1/2,-y+1/2,-z
x+1/2,-y+1/2,z

loop_
_atom_site_label
_atom_site_type_symbol
_atom_site_fract_x
_atom_site_fract_y
_atom_site_fract_z
_atom_site_occupancy
_atom_site_U_iso_or_equiv
Sr1 Sr+2 0.2834 0 0.136 0.04 0.0
O5 O-2 0.1817 0.1265 0.4047 1 0.0
Al2 Al+3 0.707 0.1177 0.3443 0.22 0.0
Na1 Na+1 0.2834 0 0.136 0.086 0.0
Al1 Al+3 0.0092 0.184 0.2237 0.32 0.0
Ba1 Ba+2 0.2834 0 0.136 0.048 0.0
O1 O-2 0 0.145 0 1 0.0
O2 O-2 0.6319 0 0.2851 1 0.0
Si1 Si+4 0.0092 0.184 0.2237 0.68 0.0
Si2 Si+4 0.707 0.1177 0.3443 0.78 0.0
O4 O-2 0.0324 0.3096 0.2564 1 0.0
O3 O-2 0.8279 0.1444 0.2273 1 0.0
K1 K+1 0.2834 0 0.136 0.826 0.0

loop_
_cod_related_entry_id
_cod_related_entry_database
_cod_related_entry_code
1 AMCSD 0020568
